data_2208488
loop_
_publ_author_name
'Saleh, M. Idiris'
'Kusrini, Eny.'
'Ngah, Nurziana'
'Yamin, Bohari M.'

_publ_section_title
;Bis(2,3-dibromo-6,7,9,10,12,13,15,16-octahydro-5,8,11,14,17-pentaoxabenzocyclopentadecene)
 hydroxonium tribromide
;
_journal_coeditor_code AT2019
_journal_issue 4
_journal_name_full 'Acta Crystallographica Section E'
_journal_page_first o1654
_journal_page_last o1656
_journal_paper_doi 10.1107/S1600536806010932
_journal_volume 62
_journal_year 2006
_chemical_formula_moiety '2C14 H18 Br2 O5, H3 O +, Br3 -'
_chemical_formula_sum 'C28 H39 Br7 O11'
_chemical_formula_weight 1110.96
_chemical_name_systematic
;
Bis(2,3-dibromo-6,7,9,10,12,13,15,16-octahydro-5,8,11,14,17-pentaoxa-
benzocyclopentadecene)hydroxonium tribromide
;
_space_group_IT_number 2
_symmetry_cell_setting triclinic
_symmetry_space_group_name_Hall '-P 1'
_symmetry_space_group_name_H-M 'P -1'
_atom_sites_solution_hydrogens geom
_atom_sites_solution_primary direct
_atom_sites_solution_secondary difmap
_audit_creation_method SHELXL-97
_cell_angle_alpha 70.697(4)
_cell_angle_beta 66.718(4)
_cell_angle_gamma 67.601(4)
_cell_formula_units_Z 2
_cell_length_a 12.568(3)
_cell_length_b 13.590(3)
_cell_length_c 13.829(3)
_cell_measurement_reflns_used 957
_cell_measurement_temperature 273(2)
_cell_measurement_theta_max 25.0
_cell_measurement_theta_min 1.6
_cell_volume 1960.4(8)
_computing_cell_refinement 'SAINT (Bruker, 2000)'
_computing_data_collection 'SMART (Bruker, 2000)'
_computing_data_reduction SAINT
_computing_molecular_graphics 'SHELXTL (Sheldrick, 1997b)'
_computing_publication_material
;
SHELXTL, PARST (Nardelli, 1995) and PLATON (Spek, 2003)
;
_computing_structure_refinement 'SHELXL97 (Sheldrick, 1997a)'
_computing_structure_solution 'SHELXS97 (Sheldrick, 1997a)'
_diffrn_ambient_temperature 273(2)
_diffrn_detector_area_resol_mean 83.66
_diffrn_measured_fraction_theta_full 0.99
_diffrn_measured_fraction_theta_max 0.99
_diffrn_measurement_device_type
;
Bruker SMART APEX area-detector diffractometer
;
_diffrn_measurement_method '\w scan'
_diffrn_radiation_monochromator graphite
_diffrn_radiation_source 'fine-focus sealed tube'
_diffrn_radiation_type MoK\a
_diffrn_radiation_wavelength 0.71073
_diffrn_reflns_av_R_equivalents 0.0401
_diffrn_reflns_av_sigmaI/netI 0.0544
_diffrn_reflns_limit_h_max 14
_diffrn_reflns_limit_h_min -14
_diffrn_reflns_limit_k_max 16
_diffrn_reflns_limit_k_min -16
_diffrn_reflns_limit_l_max 16
_diffrn_reflns_limit_l_min -16
_diffrn_reflns_number 18603
_diffrn_reflns_theta_full 25.0
_diffrn_reflns_theta_max 25.0
_diffrn_reflns_theta_min 1.6
_diffrn_standards_number 0
_exptl_absorpt_coefficient_mu 7.213
_exptl_absorpt_correction_T_max 0.392
_exptl_absorpt_correction_T_min 0.104
_exptl_absorpt_correction_type multi-scan
_exptl_absorpt_process_details '(SADABS; Bruker, 2000)'
_exptl_crystal_colour brown
_exptl_crystal_density_diffrn 1.882
_exptl_crystal_density_method 'not measured'
_exptl_crystal_description block
_exptl_crystal_F_000 1080
_exptl_crystal_size_max 0.50
_exptl_crystal_size_mid 0.27
_exptl_crystal_size_min 0.13
_refine_diff_density_max 0.92
_refine_diff_density_min -0.85
_refine_ls_extinction_method none
_refine_ls_goodness_of_fit_ref 1.02
_refine_ls_hydrogen_treatment mixed
_refine_ls_matrix_type full
_refine_ls_number_parameters 424
_refine_ls_number_reflns 6883
_refine_ls_number_restraints 3
_refine_ls_restrained_S_all 1.02
_refine_ls_R_factor_all 0.102
_refine_ls_R_factor_gt 0.053
_refine_ls_shift/su_max <0.001
_refine_ls_shift/su_mean 0.000
_refine_ls_structure_factor_coef Fsqd
_refine_ls_weighting_details 'calc w=1/[\s^2^(Fo^2^)+(0.0436P)^2^+5.5902P] where P=(Fo^2^+2Fc^2^)/3'
_refine_ls_weighting_scheme calc
_refine_ls_wR_factor_gt 0.113
_refine_ls_wR_factor_ref 0.133
_reflns_number_gt 4087
_reflns_number_total 6883
_reflns_threshold_expression I>2\s(I)
_cod_data_source_file at2019.cif
_cod_data_source_block I
_cod_depositor_comments
;
The following automatic conversions were performed:
'_symmetry_cell_setting' value 'Triclinic' changed to 'triclinic'
according to '/home/saulius/struct/CIF-dictionaries/cif_core.dic'
dictionary named 'cif_core.dic' version 2.4.1 from 2010-06-29.

Automatic conversion script
Id: cif_fix_enum 1527 2010-12-29 10:47:43Z saulius 

The following automatic conversions were performed:

'_symmetry_cell_setting' value 'Triclinic' changed to 'triclinic'
according to /home/saulius/struct/CIF-dictionaries/cif_core.dic
dictionary named 'cif_core.dic' version 2.4.1 from 2010-06-29.

Automatic conversion script
Id: cif_fix_values 1715 2011-07-08 13:25:40Z adriana 
;
_cod_original_cell_volume 1960.4(7)
_cod_original_sg_symbol_H-M P-1
_cod_database_code 2208488
_cod_database_fobs_code 2208488

loop_
_symmetry_equiv_pos_as_xyz
'x, y, z'
'-x, -y, -z'

loop_
_atom_site_type_symbol
_atom_site_label
_atom_site_fract_x
_atom_site_fract_y
_atom_site_fract_z
_atom_site_U_iso_or_equiv
_atom_site_adp_type
_atom_site_calc_flag
_atom_site_refinement_flags
_atom_site_occupancy
Br Br1 0.27174(9) 1.19269(7) 0.30653(7) 0.0860(3) Uani d . 1
Br Br2 0.12568(7) 1.04647(7) 0.27397(7) 0.0825(3) Uani d . 1
Br Br3 0.10061(8) 0.74471(9) 0.31334(10) 0.1102(4) Uani d . 1
Br Br4 0.26009(9) 0.50512(9) 0.23460(9) 0.0980(3) Uani d . 1
Br Br5 0.83572(9) 0.03572(9) 0.38698(12) 0.1244(5) Uani d . 1
Br Br6 0.73873(8) 0.16895(8) 0.24797(9) 0.1019(4) Uani d . 1
Br Br7 0.64108(11) 0.30648(11) 0.10678(12) 0.1290(5) Uani d . 1
O O1 0.5575(4) 0.8285(3) 0.0667(3) 0.0484(11) Uani d . 1
O O2 0.6880(4) 0.6153(3) 0.0668(3) 0.0483(11) Uani d . 1
O O3 0.9199(4) 0.6567(4) 0.0188(3) 0.0557(12) Uani d . 1
O O4 0.8970(4) 0.8230(4) 0.1162(4) 0.0607(12) Uani d . 1
O O5 0.6672(4) 0.9373(3) 0.0938(3) 0.0534(11) Uani d . 1
O O6 0.5997(4) 0.5179(3) 0.3552(3) 0.0481(11) Uani d . 1
O O7 0.8516(4) 0.4672(4) 0.2795(3) 0.0519(11) Uani d . 1
O O8 0.8392(4) 0.6288(4) 0.3765(4) 0.0659(13) Uani d . 1
O O9 0.6284(4) 0.8189(4) 0.3829(4) 0.0625(13) Uani d . 1
O O10 0.4810(4) 0.6989(3) 0.4133(3) 0.0534(11) Uani d . 1
O O1W 0.7219(5) 0.6991(5) 0.2153(5) 0.0701(14) Uani d D 1
H H1W1 0.682(6) 0.703(6) 0.176(5) 0.084 Uiso d D 1
H H1W2 0.751(7) 0.637(3) 0.252(6) 0.084 Uiso d D 1
H H1W3 0.776(5) 0.732(6) 0.195(6) 0.084 Uiso d D 1
C C1 0.5038(6) 0.7538(5) 0.0635(5) 0.0489(16) Uani d . 1
H H1A 0.4443 0.7915 0.0254 0.059 Uiso calc R 1
H H1B 0.4645 0.7194 0.1359 0.059 Uiso calc R 1
C C2 0.6057(6) 0.6710(5) 0.0055(5) 0.0526(17) Uani d . 1
H H2A 0.5749 0.6197 -0.0026 0.063 Uiso calc R 1
H H2B 0.6467 0.7065 -0.0657 0.063 Uiso calc R 1
C C3 0.8056(6) 0.5595(6) 0.0064(6) 0.062(2) Uani d . 1
H H3A 0.7973 0.5295 -0.0440 0.075 Uiso calc R 1
H H3B 0.8430 0.4992 0.0553 0.075 Uiso calc R 1
C C4 0.8864(6) 0.6316(6) -0.0543(6) 0.065(2) Uani d . 1
H H4A 0.9581 0.5950 -0.1051 0.078 Uiso calc R 1
H H4B 0.8445 0.6981 -0.0946 0.078 Uiso calc R 1
C C5 0.9940(6) 0.7289(6) -0.0311(6) 0.067(2) Uani d . 1
H H5A 0.9561 0.7931 -0.0766 0.081 Uiso calc R 1
H H5B 1.0723 0.6930 -0.0757 0.081 Uiso calc R 1
C C6 1.0091(6) 0.7609(7) 0.0544(7) 0.072(2) Uani d . 1
H H6A 1.0425 0.6959 0.1019 0.087 Uiso calc R 1
H H6B 1.0660 0.8036 0.0215 0.087 Uiso calc R 1
C C7 0.8648(7) 0.9351(6) 0.0673(7) 0.070(2) Uani d . 1
H H7A 0.8807 0.9435 -0.0092 0.084 Uiso calc R 1
H H7B 0.9131 0.9710 0.0758 0.084 Uiso calc R 1
C C8 0.7343(6) 0.9859(6) 0.1183(6) 0.0595(19) Uani d . 1
H H8A 0.7165 0.9729 0.1956 0.071 Uiso calc R 1
H H8B 0.7130 1.0639 0.0900 0.071 Uiso calc R 1
C C9 0.5449(6) 0.9697(5) 0.1363(5) 0.0458(15) Uani d . 1
C C10 0.4799(6) 1.0531(5) 0.1911(5) 0.0528(17) Uani d . 1
H H10A 0.5195 1.0924 0.2016 0.063 Uiso calc R 1
C C11 0.3563(7) 1.0774(5) 0.2300(5) 0.0578(19) Uani d . 1
C C12 0.2959(6) 1.0211(5) 0.2163(5) 0.0557(18) Uani d . 1
C C13 0.3593(6) 0.9369(5) 0.1606(5) 0.0497(16) Uani d . 1
H H13A 0.3184 0.8990 0.1500 0.060 Uiso calc R 1
C C14 0.4841(6) 0.9106(5) 0.1214(5) 0.0446(15) Uani d . 1
C C15 0.6738(6) 0.4201(5) 0.3173(6) 0.0504(16) Uani d . 1
H H15A 0.6893 0.4328 0.2403 0.061 Uiso calc R 1
H H15B 0.6337 0.3634 0.3531 0.061 Uiso calc R 1
C C16 0.7888(6) 0.3872(5) 0.3417(6) 0.0573(18) Uani d . 1
H H16A 0.7722 0.3810 0.4179 0.069 Uiso calc R 1
H H16B 0.8384 0.3168 0.3242 0.069 Uiso calc R 1
C C17 0.9427(7) 0.4631(7) 0.3184(7) 0.072(2) Uani d . 1
H H17A 1.0001 0.4980 0.2604 0.087 Uiso calc R 1
H H17B 0.9860 0.3875 0.3402 0.087 Uiso calc R 1
C C18 0.8932(8) 0.5173(7) 0.4116(7) 0.078(2) Uani d . 1
H H18A 0.8336 0.4848 0.4695 0.094 Uiso calc R 1
H H18B 0.9578 0.5081 0.4383 0.094 Uiso calc R 1
C C19 0.7859(7) 0.6885(7) 0.4590(6) 0.076(2) Uani d . 1
H H19A 0.8472 0.6837 0.4878 0.091 Uiso calc R 1
H H19B 0.7248 0.6581 0.5171 0.091 Uiso calc R 1
C C20 0.7298(8) 0.8044(7) 0.4147(6) 0.075(2) Uani d . 1
H H20A 0.7036 0.8467 0.4688 0.090 Uiso calc R 1
H H20B 0.7901 0.8322 0.3529 0.090 Uiso calc R 1
C C21 0.5176(7) 0.8245(6) 0.4683(6) 0.067(2) Uani d . 1
H H21A 0.4854 0.8951 0.4872 0.080 Uiso calc R 1
H H21B 0.5309 0.7690 0.5314 0.080 Uiso calc R 1
C C22 0.4311(6) 0.8069(5) 0.4322(5) 0.0584(19) Uani d . 1
H H22A 0.3527 0.8147 0.4872 0.070 Uiso calc R 1
H H22B 0.4211 0.8595 0.3666 0.070 Uiso calc R 1
C C23 0.4229(5) 0.6619(5) 0.3749(5) 0.0439(15) Uani d . 1
C C24 0.3083(6) 0.7148(5) 0.3654(5) 0.0534(17) Uani d . 1
H H24A 0.2645 0.7810 0.3865 0.064 Uiso calc R 1
C C25 0.2588(6) 0.6680(6) 0.3238(6) 0.0581(19) Uani d . 1
C C26 0.3222(6) 0.5722(6) 0.2926(6) 0.0577(18) Uani d . 1
C C27 0.4369(6) 0.5185(5) 0.3016(5) 0.0516(17) Uani d . 1
H H27A 0.4798 0.4527 0.2796 0.062 Uiso calc R 1
C C28 0.4876(5) 0.5621(5) 0.3431(5) 0.0438(15) Uani d . 1

loop_
_atom_site_aniso_label
_atom_site_aniso_U_11
_atom_site_aniso_U_22
_atom_site_aniso_U_33
_atom_site_aniso_U_12
_atom_site_aniso_U_13
_atom_site_aniso_U_23
Br1 0.1017(7) 0.0690(5) 0.0637(5) 0.0040(5) -0.0150(5) -0.0317(4)
Br2 0.0519(5) 0.0811(6) 0.0797(6) -0.0016(4) -0.0066(4) -0.0118(5)
Br3 0.0549(5) 0.1112(8) 0.1568(10) -0.0135(5) -0.0475(6) -0.0130(7)
Br4 0.0909(7) 0.1187(8) 0.1225(8) -0.0494(6) -0.0523(6) -0.0261(6)
Br5 0.0732(7) 0.0957(8) 0.1813(12) -0.0228(6) 0.0062(7) -0.0586(8)
Br6 0.0617(5) 0.1163(8) 0.1480(9) -0.0449(5) 0.0214(5) -0.0963(7)
Br7 0.1035(8) 0.1525(11) 0.1752(12) -0.0309(7) -0.0438(8) -0.0952(10)
O1 0.046(3) 0.048(3) 0.057(3) -0.016(2) -0.012(2) -0.019(2)
O2 0.051(3) 0.052(3) 0.046(3) -0.010(2) -0.019(2) -0.016(2)
O3 0.052(3) 0.066(3) 0.047(3) -0.025(2) -0.006(2) -0.014(2)
O4 0.053(3) 0.060(3) 0.071(3) -0.024(2) -0.012(3) -0.014(3)
O5 0.052(3) 0.052(3) 0.060(3) -0.021(2) -0.009(2) -0.019(2)
O6 0.041(3) 0.050(3) 0.057(3) -0.011(2) -0.014(2) -0.019(2)
O7 0.044(3) 0.065(3) 0.047(3) -0.018(2) -0.015(2) -0.009(2)
O8 0.072(3) 0.084(4) 0.053(3) -0.024(3) -0.025(3) -0.021(3)
O9 0.074(3) 0.075(3) 0.048(3) -0.033(3) -0.011(3) -0.020(2)
O10 0.058(3) 0.048(3) 0.057(3) -0.012(2) -0.016(2) -0.019(2)
O1W 0.076(4) 0.080(4) 0.066(4) -0.034(3) -0.029(3) -0.006(3)
C1 0.049(4) 0.054(4) 0.050(4) -0.013(3) -0.023(3) -0.010(3)
C2 0.059(4) 0.059(4) 0.049(4) -0.016(3) -0.021(4) -0.019(3)
C3 0.055(4) 0.060(4) 0.080(5) -0.002(4) -0.024(4) -0.038(4)
C4 0.051(4) 0.089(6) 0.052(5) -0.015(4) -0.005(4) -0.028(4)
C5 0.049(4) 0.065(5) 0.068(5) -0.020(4) 0.002(4) -0.011(4)
C6 0.042(4) 0.077(5) 0.101(7) -0.023(4) -0.015(4) -0.023(5)
C7 0.063(5) 0.060(5) 0.090(6) -0.037(4) -0.011(4) -0.013(4)
C8 0.064(5) 0.052(4) 0.071(5) -0.029(4) -0.013(4) -0.019(4)
C9 0.048(4) 0.043(4) 0.041(4) -0.015(3) -0.009(3) -0.006(3)
C10 0.059(5) 0.047(4) 0.048(4) -0.012(3) -0.017(4) -0.008(3)
C11 0.073(5) 0.039(4) 0.047(4) -0.003(4) -0.016(4) -0.011(3)
C12 0.052(4) 0.045(4) 0.048(4) -0.001(3) -0.014(3) 0.001(3)
C13 0.047(4) 0.049(4) 0.048(4) -0.015(3) -0.016(3) -0.001(3)
C14 0.053(4) 0.038(4) 0.037(4) -0.011(3) -0.015(3) -0.002(3)
C15 0.050(4) 0.042(4) 0.059(4) -0.016(3) -0.016(3) -0.010(3)
C16 0.048(4) 0.048(4) 0.061(5) -0.005(3) -0.016(4) -0.005(4)
C17 0.052(5) 0.085(6) 0.090(6) -0.010(4) -0.035(4) -0.026(5)
C18 0.084(6) 0.098(7) 0.076(6) -0.012(5) -0.057(5) -0.024(5)
C19 0.077(6) 0.107(7) 0.066(5) -0.034(5) -0.033(5) -0.023(5)
C20 0.092(6) 0.094(7) 0.068(5) -0.047(5) -0.023(5) -0.031(5)
C21 0.087(6) 0.061(5) 0.055(5) -0.024(4) -0.009(4) -0.028(4)
C22 0.071(5) 0.051(4) 0.043(4) -0.017(4) -0.002(4) -0.017(3)
C23 0.038(4) 0.050(4) 0.039(4) -0.016(3) -0.005(3) -0.007(3)
C24 0.045(4) 0.049(4) 0.048(4) -0.013(3) -0.001(3) -0.005(3)
C25 0.037(4) 0.063(5) 0.064(5) -0.021(4) -0.012(3) 0.001(4)
C26 0.049(4) 0.070(5) 0.062(5) -0.032(4) -0.020(4) -0.002(4)
C27 0.047(4) 0.050(4) 0.058(4) -0.019(3) -0.009(3) -0.015(3)
C28 0.038(4) 0.052(4) 0.040(4) -0.022(3) -0.003(3) -0.008(3)

loop_
_atom_type_symbol
_atom_type_description
_atom_type_scat_dispersion_real
_atom_type_scat_dispersion_imag
_atom_type_scat_source
C C 0.0033 0.0016 'International Tables Vol C Tables 4.2.6.8 and 6.1.1.4'
H H 0.0000 0.0000 'International Tables Vol C Tables 4.2.6.8 and 6.1.1.4'
O O 0.0106 0.0060 'International Tables Vol C Tables 4.2.6.8 and 6.1.1.4'
Br Br -0.2901 2.4595 'International Tables Vol C Tables 4.2.6.8 and 6.1.1.4'

loop_
_geom_angle_atom_site_label_1
_geom_angle_atom_site_label_2
_geom_angle_atom_site_label_3
_geom_angle
Br5 Br6 Br7 179.21(5)
C14 O1 C1 118.1(5)
C2 O2 C3 113.7(5)
C4 O3 C5 113.8(5)
C7 O4 C6 113.6(6)
C9 O5 C8 117.0(5)
C28 O6 C15 117.4(5)
C17 O7 C16 113.9(5)
C18 O8 C19 113.6(6)
C21 O9 C20 114.5(5)
C23 O10 C22 119.5(5)
H1W1 O1W H1W2 119(8)
H1W1 O1W H1W3 124(8)
H1W2 O1W H1W3 104(8)
O1 C1 C2 105.8(5)
O1 C1 H1A 110.6
C2 C1 H1A 110.6
O1 C1 H1B 110.6
C2 C1 H1B 110.6
H1A C1 H1B 108.7
O2 C2 C1 108.3(5)
O2 C2 H2A 110.0
C1 C2 H2A 110.0
O2 C2 H2B 110.0
C1 C2 H2B 110.0
H2A C2 H2B 108.4
O2 C3 C4 112.9(6)
O2 C3 H3A 109.0
C4 C3 H3A 109.0
O2 C3 H3B 109.0
C4 C3 H3B 109.0
H3A C3 H3B 107.8
O3 C4 C3 109.4(6)
O3 C4 H4A 109.8
C3 C4 H4A 109.8
O3 C4 H4B 109.8
C3 C4 H4B 109.8
H4A C4 H4B 108.2
O3 C5 C6 108.7(6)
O3 C5 H5A 110.0
C6 C5 H5A 110.0
O3 C5 H5B 110.0
C6 C5 H5B 110.0
H5A C5 H5B 108.3
O4 C6 C5 112.0(6)
O4 C6 H6A 109.2
C5 C6 H6A 109.2
O4 C6 H6B 109.2
C5 C6 H6B 109.2
H6A C6 H6B 107.9
O4 C7 C8 109.6(6)
O4 C7 H7A 109.7
C8 C7 H7A 109.7
O4 C7 H7B 109.7
C8 C7 H7B 109.7
H7A C7 H7B 108.2
O5 C8 C7 107.2(5)
O5 C8 H8A 110.3
C7 C8 H8A 110.3
O5 C8 H8B 110.3
C7 C8 H8B 110.3
H8A C8 H8B 108.5
O5 C9 C10 125.2(6)
O5 C9 C14 115.0(5)
C10 C9 C14 119.8(6)
C11 C10 C9 119.3(6)
C11 C10 H10A 120.4
C9 C10 H10A 120.4
C12 C11 C10 121.7(6)
C12 C11 Br1 121.1(6)
C10 C11 Br1 117.2(6)
C11 C12 C13 120.2(6)
C11 C12 Br2 123.7(5)
C13 C12 Br2 116.1(6)
C14 C13 C12 119.0(6)
C14 C13 H13A 120.5
C12 C13 H13A 120.5
O1 C14 C13 124.9(6)
O1 C14 C9 115.1(5)
C13 C14 C9 120.0(6)
O6 C15 C16 107.2(5)
O6 C15 H15A 110.3
C16 C15 H15A 110.3
O6 C15 H15B 110.3
C16 C15 H15B 110.3
H15A C15 H15B 108.5
O7 C16 C15 109.0(5)
O7 C16 H16A 109.9
C15 C16 H16A 109.9
O7 C16 H16B 109.9
C15 C16 H16B 109.9
H16A C16 H16B 108.3
O7 C17 C18 113.0(6)
O7 C17 H17A 109.0
C18 C17 H17A 109.0
O7 C17 H17B 109.0
C18 C17 H17B 109.0
H17A C17 H17B 107.8
O8 C18 C17 108.4(6)
O8 C18 H18A 110.0
C17 C18 H18A 110.0
O8 C18 H18B 110.0
C17 C18 H18B 110.0
H18A C18 H18B 108.4
O8 C19 C20 109.6(6)
O8 C19 H19A 109.8
C20 C19 H19A 109.8
O8 C19 H19B 109.8
C20 C19 H19B 109.8
H19A C19 H19B 108.2
O9 C20 C19 112.8(6)
O9 C20 H20A 109.0
C19 C20 H20A 109.0
O9 C20 H20B 109.0
C19 C20 H20B 109.0
H20A C20 H20B 107.8
O9 C21 C22 108.4(5)
O9 C21 H21A 110.0
C22 C21 H21A 110.0
O9 C21 H21B 110.0
C22 C21 H21B 110.0
H21A C21 H21B 108.4
O10 C22 C21 106.5(6)
O10 C22 H22A 110.4
C21 C22 H22A 110.4
O10 C22 H22B 110.4
C21 C22 H22B 110.4
H22A C22 H22B 108.6
O10 C23 C24 125.0(6)
O10 C23 C28 115.2(5)
C24 C23 C28 119.8(6)
C23 C24 C25 119.2(6)
C23 C24 H24A 120.4
C25 C24 H24A 120.4
C26 C25 C24 120.6(6)
C26 C25 Br3 122.2(6)
C24 C25 Br3 117.2(5)
C25 C26 C27 120.7(6)
C25 C26 Br4 122.5(5)
C27 C26 Br4 116.8(6)
C28 C27 C26 120.0(6)
C28 C27 H27A 120.0
C26 C27 H27A 120.0
O6 C28 C27 125.8(6)
O6 C28 C23 114.6(5)
C27 C28 C23 119.6(6)

loop_
_geom_bond_atom_site_label_1
_geom_bond_atom_site_label_2
_geom_bond_distance
_geom_bond_publ_flag
Br1 C11 1.908(6) yes
Br2 C12 1.898(7) yes
Br3 C25 1.900(7) yes
Br4 C26 1.899(7) yes
Br5 Br6 2.516(2) yes
Br6 Br7 2.558(2) yes
O1 C14 1.375(7) yes
O1 C1 1.435(7) yes
O2 C2 1.425(7) yes
O2 C3 1.430(7) yes
O3 C4 1.411(8) yes
O3 C5 1.431(8) yes
O4 C7 1.417(8) yes
O4 C6 1.430(8) yes
O5 C9 1.357(7) yes
O5 C8 1.436(7) yes
O6 C28 1.359(7) yes
O6 C15 1.429(7) yes
O7 C17 1.422(8) yes
O7 C16 1.430(7) yes
O8 C18 1.409(9) yes
O8 C19 1.415(8) yes
O9 C21 1.420(8) yes
O9 C20 1.431(8) yes
O10 C23 1.353(7) yes
O10 C22 1.429(7) yes
O1W H1W1 0.857(10) ?
O1W H1W2 0.855(10) ?
O1W H1W3 0.856(10) ?
C1 C2 1.496(9) ?
C1 H1A 0.9700 ?
C1 H1B 0.9700 ?
C2 H2A 0.9700 ?
C2 H2B 0.9700 ?
C3 C4 1.496(10) ?
C3 H3A 0.9700 ?
C3 H3B 0.9700 ?
C4 H4A 0.9700 ?
C4 H4B 0.9700 ?
C5 C6 1.484(10) ?
C5 H5A 0.9700 ?
C5 H5B 0.9700 ?
C6 H6A 0.9700 ?
C6 H6B 0.9700 ?
C7 C8 1.486(9) ?
C7 H7A 0.9700 ?
C7 H7B 0.9700 ?
C8 H8A 0.9700 ?
C8 H8B 0.9700 ?
C9 C10 1.378(9) ?
C9 C14 1.405(8) ?
C10 C11 1.370(9) ?
C10 H10A 0.9300 ?
C11 C12 1.360(10) ?
C12 C13 1.393(9) ?
C13 C14 1.382(9) ?
C13 H13A 0.9300 ?
C15 C16 1.483(9) ?
C15 H15A 0.9700 ?
C15 H15B 0.9700 ?
C16 H16A 0.9700 ?
C16 H16B 0.9700 ?
C17 C18 1.494(10) ?
C17 H17A 0.9700 ?
C17 H17B 0.9700 ?
C18 H18A 0.9700 ?
C18 H18B 0.9700 ?
C19 C20 1.487(11) ?
C19 H19A 0.9700 ?
C19 H19B 0.9700 ?
C20 H20A 0.9700 ?
C20 H20B 0.9700 ?
C21 C22 1.481(10) ?
C21 H21A 0.9700 ?
C21 H21B 0.9700 ?
C22 H22A 0.9700 ?
C22 H22B 0.9700 ?
C23 C24 1.381(9) ?
C23 C28 1.402(8) ?
C24 C25 1.396(9) ?
C24 H24A 0.9300 ?
C25 C26 1.351(10) ?
C26 C27 1.380(9) ?
C27 C28 1.375(8) ?
C27 H27A 0.9300 ?

loop_
_geom_hbond_atom_site_label_D
_geom_hbond_atom_site_label_H
_geom_hbond_atom_site_label_A
_geom_hbond_site_symmetry_A
_geom_hbond_distance_DH
_geom_hbond_distance_HA
_geom_hbond_distance_DA
_geom_hbond_angle_DHA
_geom_hbond_publ_flag
O1W H1W1 O1 1-555 0.85(8) 2.40(8) 3.128(8) 143(7) yes
O1W H1W1 O2 1_555 0.85(8) 2.18(8) 2.882(8) 140(7) yes
O1W H1W2 O7 1_555 0.86(6) 2.16(5) 2.959(8) 156(6) yes
O1W H1W2 O8 1_555 0.86(6) 2.34(9) 2.859(9) 119(5) yes
O1W H1W3 O4 1-555 0.86(8) 2.06(8) 2.910(9) 168(7) yes
C22 H22A Br5 2_666 0.97 2.86 3.676(7) 142 yes

loop_
_geom_torsion_atom_site_label_1
_geom_torsion_atom_site_label_2
_geom_torsion_atom_site_label_3
_geom_torsion_atom_site_label_4
_geom_torsion
_geom_torsion_publ_flag
O5 C9 C14 O1 0.4(8) yes
C9 O5 C8 C7 177.8(6) yes
O4 C7 C8 O5 -65.1(8) yes
C6 O4 C7 C8 163.4(6) yes
C7 O4 C6 C5 -82.7(8) yes
O3 C5 C6 O4 -64.9(8) yes
C4 O3 C5 C6 172.4(6) yes
C5 O3 C4 C3 -177.8(5) yes
O2 C3 C4 O3 71.2(7) yes
C2 O2 C3 C4 84.8(7) yes
C3 O2 C2 C1 -161.4(5) yes
O1 C1 C2 O2 62.5(6) yes
C14 O1 C1 C2 -176.5(5) yes
C8 O5 C9 C14 -172.5(5) yes
C8 O5 C9 C10 7.1(9) ?
O5 C9 C10 C11 -179.9(6) ?
C14 C9 C10 C11 -0.3(9) ?
C9 C10 C11 C12 0.3(10) ?
C9 C10 C11 Br1 179.4(5) ?
C10 C11 C12 C13 -0.7(10) ?
Br1 C11 C12 C13 -179.7(5) ?
C10 C11 C12 Br2 177.0(5) ?
Br1 C11 C12 Br2 -2.0(8) ?
C11 C12 C13 C14 1.1(9) ?
Br2 C12 C13 C14 -176.8(5) ?
C1 O1 C14 C13 -9.8(8) ?
C1 O1 C14 C9 170.2(5) ?
C12 C13 C14 O1 178.9(6) ?
C12 C13 C14 C9 -1.1(9) ?
C10 C9 C14 O1 -179.3(5) ?
O5 C9 C14 C13 -179.6(5) ?
C10 C9 C14 C13 0.7(9) ?
O10 C23 C28 O6 -0.4(8) ?
C23 O10 C22 C21 -177.3(5) yes
O9 C21 C22 O10 63.6(7) yes
C20 O9 C21 C22 -163.7(6) yes
C21 O9 C20 C19 83.2(8) yes
O8 C19 C20 O9 66.6(8) yes
C18 O8 C19 C20 -179.0(6) yes
C19 O8 C18 C17 178.4(6) yes
O7 C17 C18 O8 -63.5(9) yes
C16 O7 C17 C18 -80.2(8) yes
C17 O7 C16 C15 162.0(6) yes
O6 C15 C16 O7 -65.6(7) yes
C28 O6 C15 C16 -178.7(5) yes
C15 O6 C28 C23 -175.7(5) yes
C22 O10 C23 C28 170.4(5) yes
C22 O10 C23 C24 -9.4(9) ?
O10 C23 C24 C25 179.6(6) ?
C28 C23 C24 C25 -0.2(9) ?
C23 C24 C25 C26 -0.3(10) ?
C23 C24 C25 Br3 179.8(5) ?
C24 C25 C26 C27 0.3(11) ?
Br3 C25 C26 C27 -179.8(5) ?
C24 C25 C26 Br4 -179.6(5) ?
Br3 C25 C26 Br4 0.3(9) ?
C25 C26 C27 C28 0.3(10) ?
Br4 C26 C27 C28 -179.9(5) ?
C15 O6 C28 C27 3.0(9) ?
C26 C27 C28 O6 -179.4(6) ?
C26 C27 C28 C23 -0.8(9) ?
C24 C23 C28 O6 179.5(5) ?
O10 C23 C28 C27 -179.1(5) ?
C24 C23 C28 C27 0.7(9) ?
